data_1565390
loop_
_publ_author_name
'\,Sahin, Musa'
'E\(glence-Bak\?ir, Song\"ul'
'Alpay, Merve'
'Alpay, Selin'
'\"Ozmerdivenli, Recep'
'\"Ulk\"useven, Bahri'

_publ_section_title
;
 Effective copper(II) and nickel(II) complexes with N3O and ON3
 thiosemicarbazidato ligands. Synthesis, structural analysis and in vitro
 cytotoxity on melanoma B16F10 cells
;
_journal_name_full 'Inorganica Chimica Acta'
_journal_page_first 119347
_journal_paper_doi 10.1016/j.ica.2019.119347
_journal_volume 502
_journal_year 2020
_chemical_formula_moiety 'C19 H18 Br2 Cu N4 O2 S '
_chemical_formula_sum 'C19 H18 Br2 Cu N4 O2 S'
_chemical_formula_weight 589.79
_space_group_IT_number 61
_space_group_name_Hall '-P 2ac 2ab'
_space_group_name_H-M_alt 'P b c a'
_symmetry_cell_setting orthorhombic
_symmetry_Int_Tables_number 61
_symmetry_space_group_name_Hall '-P 2ac 2ab'
_symmetry_space_group_name_H-M 'P b c a'
_cell_angle_alpha 90
_cell_angle_beta 90
_cell_angle_gamma 90
_cell_formula_units_Z 8
_cell_length_a 18.8339(3)
_cell_length_b 8.73970(10)
_cell_length_c 25.4167(3)
_cell_measurement_reflns_used 21518
_cell_measurement_temperature 293.1
_cell_measurement_theta_max 25.0
_cell_measurement_theta_min 2.3
_cell_volume 4183.66(10)
_computing_cell_refinement PROCESS
_computing_data_collection PROCESS
_computing_data_reduction CrystalStructure
_computing_publication_material 'CrystalStructure Ver. 3.5.1'
_computing_structure_refinement CRYSTALS
_computing_structure_solution SIR92
_diffrn_detector_area_resol_mean 10.00
_diffrn_measured_fraction_theta_full 0.9969
_diffrn_measured_fraction_theta_max 0.9969
_diffrn_measurement_device_type 'Rigaku RAXIS-UNKNOWN'
_diffrn_measurement_method \w
_diffrn_radiation_type 'Mo K\a'
_diffrn_radiation_wavelength 0.7107
_diffrn_reflns_av_R_equivalents 0.052
_diffrn_reflns_limit_h_max 22
_diffrn_reflns_limit_h_min -22
_diffrn_reflns_limit_k_max 10
_diffrn_reflns_limit_k_min -9
_diffrn_reflns_limit_l_max 30
_diffrn_reflns_limit_l_min -30
_diffrn_reflns_number 158576
_diffrn_reflns_theta_full 25.06
_diffrn_reflns_theta_max 25.06
_exptl_absorpt_coefficient_mu 5.000
_exptl_absorpt_correction_T_max 0.607
_exptl_absorpt_correction_T_min 0.319
_exptl_absorpt_correction_type multi-scan
_exptl_absorpt_process_details
;
    Higashi, T. (1995). Program for Absorption Correction.
    Rigaku Corporation, Tokyo, Japan.
;
_exptl_crystal_colour black
_exptl_crystal_density_diffrn 1.873
_exptl_crystal_density_method 'not measured'
_exptl_crystal_description chunk
_exptl_crystal_F_000 2328.00
_exptl_crystal_size_max 0.80
_exptl_crystal_size_mid 0.10
_exptl_crystal_size_min 0.10
_refine_diff_density_max 1.31
_refine_diff_density_min -1.03
_refine_ls_extinction_method none
_refine_ls_goodness_of_fit_ref 0.830
_refine_ls_hydrogen_treatment refall
_refine_ls_number_parameters 280
_refine_ls_number_reflns 3657
_refine_ls_R_factor_gt 0.1120
_refine_ls_shift/su_max 0.0970
_refine_ls_structure_factor_coef F
_refine_ls_weighting_details
;
    Chebychev polynomial with 3 parameters (Carruthers & Watkin, 1979)
    6.5558    -0.8405    3.4155
;
_refine_ls_weighting_scheme calc
_refine_ls_wR_factor_ref 0.0980
_reflns_number_gt 3657
_reflns_number_total 4205
_reflns_threshold_expression F^2^>2.0\s(F^2^)
_cod_data_source_file 1bcif.cif
_cod_data_source_block MusaSahinSM53
_cod_original_cell_volume 4183.66(10)
_cod_original_sg_symbol_Hall 'P 21/B 21/C 21/A '
_cod_original_sg_symbol_H-M 'P 21/b 21/c 21/a'
_cod_original_formula_sum 'C19 H18 Br2 Cu N4 O2 S '
_cod_database_code 1565390

loop_
_symmetry_equiv_pos_as_xyz
x,y,z
-x,-y,-z
-x+1/2,y+1/2,z
x+1/2,-y+1/2,-z
x,-y+1/2,z+1/2
-x,y+1/2,-z+1/2
-x+1/2,-y,z+1/2
x+1/2,y,-z+1/2

loop_
_atom_site_label
_atom_site_type_symbol
_atom_site_fract_x
_atom_site_fract_y
_atom_site_fract_z
_atom_site_U_iso_or_equiv
_atom_site_adp_type
_atom_site_occupancy
_atom_site_symmetry_multiplicity
_atom_site_calc_flag
_atom_site_refinement_flags
_atom_site_disorder_assembly
_atom_site_disorder_group
Br(1) Br 0.98853(5) 0.2413(1) 0.68736(4) 0.0559(3) Uani 1.00 1 d . . .
Br(2) Br 0.82974(7) 0.6051(2) 0.82735(5) 0.0669(4) Uani 1.00 1 d . . .
Cu(1) Cu 0.76407(6) 0.0777(1) 0.60282(4) 0.0461(3) Uani 1.00 1 d . . .
S(1) S 0.5511(2) 0.2463(6) 0.6542(2) 0.0879(12) Uani 1.00 1 d . . .
O(2) O 0.9290(4) -0.1313(9) 0.4969(3) 0.063(2) Uani 1.00 1 d . . .
O(1) O 0.8268(4) -0.0306(8) 0.5572(3) 0.052(2) Uani 1.00 1 d . . .
N(2) N 0.6148(5) 0.0541(12) 0.5880(4) 0.061(3) Uani 1.00 1 d . . .
N(3) N 0.6915(4) 0.1870(10) 0.6432(3) 0.044(2) Uani 1.00 1 d . . .
N(1) N 0.6798(5) -0.0034(11) 0.5703(3) 0.054(3) Uani 1.00 1 d . . .
C(15) C 0.8357(5) 0.2606(11) 0.6825(4) 0.045(3) Uani 1.00 1 d . . .
C(17) C 0.8980(5) 0.4167(11) 0.7493(4) 0.045(3) Uani 1.00 1 d . . .
C(18) C 0.8310(6) 0.4716(12) 0.7681(4) 0.052(3) Uani 1.00 1 d . . .
C(16) C 0.8990(5) 0.3158(11) 0.7087(4) 0.040(2) Uani 1.00 1 d . . .
C(14) C 0.7704(5) 0.3215(11) 0.7020(4) 0.045(3) Uani 1.00 1 d . . .
C(3) C 0.7231(7) -0.2808(13) 0.4680(4) 0.064(4) Uani 1.00 1 d . . .
N(4) N 0.8400(4) 0.1588(9) 0.6432(3) 0.037(2) Uani 1.00 1 d . . .
C(13) C 0.7028(5) 0.2821(12) 0.6818(4) 0.047(3) Uani 1.00 1 d . . .
C(19) C 0.7701(5) 0.4261(11) 0.7456(4) 0.047(3) Uani 1.00 1 d . . .
C(5) C 0.8478(7) -0.2845(13) 0.4470(4) 0.060(3) Uani 1.00 1 d . . .
C(4) C 0.7768(8) -0.3349(13) 0.4385(4) 0.069(4) Uani 1.00 1 d . . .
C(6) C 0.8622(6) -0.1835(12) 0.4866(4) 0.053(3) Uani 1.00 1 d . . .
C(1) C 0.8087(5) -0.1241(10) 0.5199(4) 0.045(3) Uani 1.00 1 d . . .
C(2) C 0.7369(6) -0.1705(12) 0.5092(4) 0.055(3) Uani 1.00 1 d . . .
C(8) C 0.6771(6) -0.1079(13) 0.5337(4) 0.062(3) Uani 1.00 1 d . . .
C(9) C 0.6229(6) 0.154(1) 0.6246(4) 0.057(3) Uani 1.00 1 d . . .
C(7) C 0.9857(7) -0.175(2) 0.4635(5) 0.089(5) Uani 1.00 1 d . . .
C(10) C 0.4833(9) 0.217(3) 0.6066(7) 0.152(9) Uani 1.00 1 d . . .
C(11) C 0.4332(12) 0.122(3) 0.6151(8) 0.172(10) Uani 1.00 1 d . . .
C(12) C 0.3901(7) 0.094(2) 0.6647(6) 0.080(4) Uani 1.00 1 d . . .
H(1) H 0.9915(7) -0.283(2) 0.4632(5) 0.107(6) Uiso 1.00 1 c . . .
H(2) H 0.9756(7) -0.141(2) 0.4289(5) 0.107(6) Uiso 1.00 1 c . . .
H(3) H 1.0281(7) -0.129(2) 0.4757(5) 0.107(6) Uiso 1.00 1 c . . .
H(4) H 0.8844(7) -0.3214(13) 0.4246(4) 0.072(4) Uiso 1.00 1 c . . .
H(5) H 0.7663(8) -0.4080(13) 0.4120(4) 0.083(4) Uiso 1.00 1 c . . .
H(6) H 0.6758(7) -0.3137(13) 0.4617(4) 0.077(4) Uiso 1.00 1 c . . .
H(7) H 0.6318(6) -0.1450(13) 0.5234(4) 0.074(4) Uiso 1.00 1 c . . .
H(8) H 0.4564(9) 0.309(3) 0.6051(7) 0.182(12) Uiso 1.00 1 c . . .
H(9) H 0.5060(9) 0.201(3) 0.5737(7) 0.182(12) Uiso 1.00 1 c . . .
H(10) H 0.4001(12) 0.125(3) 0.5869(8) 0.21(2) Uiso 1.00 1 c . . .
H(11) H 0.4607(12) 0.031(3) 0.6126(8) 0.21(2) Uiso 1.00 1 c . . .
H(12) H 0.3589(7) 0.179(2) 0.6678(6) 0.096(5) Uiso 1.00 1 c . . .
H(13) H 0.3631(7) 0.002(2) 0.6632(6) 0.096(5) Uiso 1.00 1 c . . .
H(14) H 0.4208(7) 0.090(2) 0.6944(6) 0.096(5) Uiso 1.00 1 c . . .
H(15) H 0.6626(5) 0.3302(12) 0.6971(4) 0.056(3) Uiso 1.00 1 c . . .
H(16) H 0.8829(4) 0.1252(9) 0.6356(3) 0.045(2) Uiso 1.00 1 c . . .
H(17) H 0.9412(5) 0.4486(11) 0.7652(4) 0.054(3) Uiso 1.00 1 c . . .
H(18) H 0.7263(5) 0.4657(11) 0.7582(4) 0.057(3) Uiso 1.00 1 c . . .

loop_
_atom_site_aniso_label
_atom_site_aniso_U_11
_atom_site_aniso_U_22
_atom_site_aniso_U_33
_atom_site_aniso_U_12
_atom_site_aniso_U_13
_atom_site_aniso_U_23
Br(1) 0.0440(6) 0.0689(7) 0.0548(6) 0.0029(5) 0.0011(5) -0.0070(5)
Br(2) 0.0647(7) 0.0703(8) 0.0658(7) -0.0052(6) 0.0087(6) -0.0215(6)
Cu(1) 0.0462(7) 0.0476(7) 0.0445(6) -0.0044(5) -0.0035(5) 0.0006(5)
S(1) 0.046(2) 0.137(4) 0.081(2) -0.003(2) 0.001(2) -0.003(2)
O(2) 0.063(5) 0.070(5) 0.057(4) -0.005(4) 0.004(4) -0.017(4)
O(1) 0.057(4) 0.051(4) 0.049(4) -0.005(3) -0.008(3) -0.007(3)
N(2) 0.053(5) 0.079(7) 0.050(5) -0.015(5) -0.003(4) 0.006(5)
N(3) 0.031(4) 0.055(5) 0.046(4) -0.004(3) 0.002(3) 0.005(4)
N(1) 0.055(5) 0.063(6) 0.045(5) -0.014(5) -0.008(4) 0.006(4)
C(15) 0.044(5) 0.041(5) 0.048(5) -0.007(4) 0.002(4) 0.010(4)
C(17) 0.037(5) 0.051(6) 0.047(5) -0.008(4) 0.002(4) 0.000(5)
C(18) 0.059(6) 0.047(6) 0.050(6) 0.000(5) -0.002(5) -0.014(5)
C(16) 0.030(4) 0.046(5) 0.043(5) 0.006(4) -0.002(4) -0.001(4)
C(14) 0.035(5) 0.045(5) 0.054(5) -0.000(4) -0.000(4) 0.001(4)
C(3) 0.084(8) 0.052(6) 0.057(6) -0.015(6) -0.023(6) 0.003(5)
N(4) 0.025(4) 0.044(4) 0.042(4) -0.003(3) -0.004(3) -0.007(3)
C(13) 0.039(5) 0.052(6) 0.050(6) 0.005(4) 0.008(4) 0.010(5)
C(19) 0.043(5) 0.051(6) 0.048(5) 0.004(4) 0.005(4) -0.003(5)
C(5) 0.086(8) 0.052(6) 0.042(5) -0.004(6) 0.001(5) 0.005(5)
C(4) 0.112(11) 0.050(6) 0.045(6) -0.015(7) -0.014(7) -0.007(5)
C(6) 0.062(6) 0.049(6) 0.048(6) -0.006(5) -0.015(5) -0.004(5)
C(1) 0.060(6) 0.035(5) 0.040(5) -0.006(4) -0.001(4) 0.011(4)
C(2) 0.062(7) 0.046(6) 0.058(6) -0.008(5) -0.009(5) 0.010(5)
C(8) 0.068(7) 0.061(7) 0.055(6) -0.026(6) -0.010(6) 0.007(6)
C(9) 0.052(6) 0.072(7) 0.046(6) -0.007(6) -0.002(5) 0.014(6)
C(7) 0.079(9) 0.114(12) 0.075(9) 0.010(8) 0.001(7) -0.040(9)
C(10) 0.072(11) 0.30(3) 0.083(11) -0.01(2) -0.011(9) -0.00(2)
C(11) 0.16(2) 0.24(3) 0.11(1) -0.13(2) -0.07(1) 0.09(2)
C(12) 0.052(7) 0.069(8) 0.118(11) -0.009(6) -0.003(7) -0.017(8)

loop_
_atom_type_symbol
_atom_type_description
_atom_type_scat_dispersion_real
_atom_type_scat_dispersion_imag
_atom_type_scat_source
C C 0.003 0.002
;
International Tables for Crystallography
(1992, Vol. C, Tables 4.2.6.8 and 6.1.1.4)
;
H H 0.000 0.000
;
International Tables for Crystallography
(1992, Vol. C, Table 6.1.1.4)
;
N N 0.006 0.003
;
International Tables for Crystallography
(1992, Vol. C, Tables 4.2.6.8 and 6.1.1.4)
;
O O 0.011 0.006
;
International Tables for Crystallography
(1992, Vol. C, Tables 4.2.6.8 and 6.1.1.4)
;
Br Br -0.290 2.459
;
International Tables for Crystallography
(1992, Vol. C, Tables 4.2.6.8 and 6.1.1.4)
;
Cu Cu 0.320 1.265
;
International Tables for Crystallography
(1992, Vol. C, Tables 4.2.6.8 and 6.1.1.4)
;
S S 0.125 0.123
;
International Tables for Crystallography
(1992, Vol. C, Tables 4.2.6.8 and 6.1.1.4)
;

loop_
_geom_angle_atom_site_label_1
_geom_angle_atom_site_label_2
_geom_angle_atom_site_label_3
_geom_angle
_geom_angle_publ_flag
_geom_angle_site_symmetry_1
_geom_angle_site_symmetry_2
_geom_angle_site_symmetry_3
O(1) Cu(1) N(3) 173.4(3) yes . . .
O(1) Cu(1) N(1) 93.9(3) yes . . .
O(1) Cu(1) N(4) 92.7(3) yes . . .
N(3) Cu(1) N(1) 80.1(3) yes . . .
N(3) Cu(1) N(4) 93.5(3) yes . . .
N(1) Cu(1) N(4) 172.4(3) yes . . .
C(9) S(1) C(10) 101.5(8) yes . . .
C(6) O(2) C(7) 119.3(9) yes . . .
C(1) O(1) Cu(1) 126.4(6) yes . . .
N(1) N(2) C(9) 112.0(9) yes . . .
C(13) N(3) C(9) 122.2(8) yes . . .
C(13) N(3) Cu(1) 126.3(6) yes . . .
C(9) N(3) Cu(1) 111.5(7) yes . . .
C(8) N(1) Cu(1) 126.6(8) yes . . .
C(8) N(1) N(2) 116.6(9) yes . . .
Cu(1) N(1) N(2) 116.8(7) yes . . .
C(16) C(15) C(14) 115.2(8) yes . . .
C(16) C(15) N(4) 120.8(8) yes . . .
C(14) C(15) N(4) 123.9(8) yes . . .
C(18) C(17) C(16) 119.0(8) yes . . .
C(18) C(17) H(17) 120(1) no . . .
C(16) C(17) H(17) 120(1) no . . .
C(19) C(18) Br(2) 120.5(8) yes . . .
C(19) C(18) C(17) 120.8(9) yes . . .
Br(2) C(18) C(17) 118.7(7) yes . . .
Br(1) C(16) C(15) 119.3(7) yes . . .
Br(1) C(16) C(17) 117.1(7) yes . . .
C(15) C(16) C(17) 123.6(8) yes . . .
C(13) C(14) C(19) 115.5(8) yes . . .
C(13) C(14) C(15) 123.9(9) yes . . .
C(19) C(14) C(15) 120.5(8) yes . . .
C(4) C(3) C(2) 120(1) yes . . .
C(4) C(3) H(6) 120(1) no . . .
C(2) C(3) H(6) 119(1) no . . .
H(16) N(4) Cu(1) 116.5(8) no . . .
H(16) N(4) C(15) 116.3(9) no . . .
Cu(1) N(4) C(15) 127.2(6) yes . . .
H(15) C(13) N(3) 117(1) no . . .
H(15) C(13) C(14) 117(1) no . . .
N(3) C(13) C(14) 125.1(9) yes . . .
H(18) C(19) C(18) 119(1) no . . .
H(18) C(19) C(14) 119(1) no . . .
C(18) C(19) C(14) 120.9(9) yes . . .
C(4) C(5) C(6) 119(1) yes . . .
C(4) C(5) H(4) 118(1) no . . .
C(6) C(5) H(4) 121(1) no . . .
H(5) C(4) C(3) 118(1) no . . .
H(5) C(4) C(5) 120(1) no . . .
C(3) C(4) C(5) 120(1) yes . . .
C(1) C(6) O(2) 114.9(9) yes . . .
C(1) C(6) C(5) 122(1) yes . . .
O(2) C(6) C(5) 122(1) yes . . .
C(2) C(1) O(1) 124.2(9) yes . . .
C(2) C(1) C(6) 117.0(9) yes . . .
O(1) C(1) C(6) 118.7(9) yes . . .
C(8) C(2) C(3) 115(1) yes . . .
C(8) C(2) C(1) 124(1) yes . . .
C(3) C(2) C(1) 119(1) yes . . .
H(7) C(8) N(1) 118(1) no . . .
H(7) C(8) C(2) 117(1) no . . .
N(1) C(8) C(2) 124(1) yes . . .
S(1) C(9) N(2) 122.3(8) yes . . .
S(1) C(9) N(3) 118.4(8) yes . . .
N(2) C(9) N(3) 119(1) yes . . .
H(1) C(7) H(2) 109(1) no . . .
H(1) C(7) H(3) 109(1) no . . .
H(1) C(7) O(2) 111(1) no . . .
H(2) C(7) H(3) 109(1) no . . .
H(2) C(7) O(2) 108(1) no . . .
H(3) C(7) O(2) 108(1) no . . .
C(11) C(10) H(8) 99(2) no . . .
C(11) C(10) H(9) 112(2) no . . .
C(11) C(10) S(1) 120(1) yes . . .
H(8) C(10) H(9) 109(3) no . . .
H(8) C(10) S(1) 106(2) no . . .
H(9) C(10) S(1) 107(1) no . . .
C(12) C(11) H(10) 106(2) no . . .
C(12) C(11) H(11) 102(2) no . . .
C(12) C(11) C(10) 129(1) yes . . .
H(10) C(11) H(11) 109(3) no . . .
H(10) C(11) C(10) 109(2) no . . .
H(11) C(11) C(10) 97(2) no . . .
H(12) C(12) H(13) 109(1) no . . .
H(12) C(12) H(14) 109(1) no . . .
H(12) C(12) C(11) 105(1) no . . .
H(13) C(12) H(14) 109(1) no . . .
H(13) C(12) C(11) 112(1) no . . .
H(14) C(12) C(11) 109(1) no . . .

loop_
_geom_bond_atom_site_label_1
_geom_bond_atom_site_label_2
_geom_bond_distance
_geom_bond_publ_flag
_geom_bond_site_symmetry_1
_geom_bond_site_symmetry_2
Br(1) C(16) 1.887(9) yes . .
Br(2) C(18) 1.90(1) yes . .
Cu(1) O(1) 1.907(7) yes . .
Cu(1) N(3) 1.957(8) yes . .
Cu(1) N(1) 1.925(9) yes . .
Cu(1) N(4) 1.899(7) yes . .
S(1) C(9) 1.74(1) yes . .
S(1) C(10) 1.78(2) yes . .
O(2) C(6) 1.36(1) yes . .
O(2) C(7) 1.42(2) yes . .
O(1) C(1) 1.30(1) yes . .
N(2) N(1) 1.40(1) yes . .
N(2) C(9) 1.29(1) yes . .
N(3) C(13) 1.30(1) yes . .
N(3) C(9) 1.41(1) yes . .
N(1) C(8) 1.30(1) yes . .
C(15) C(16) 1.45(1) yes . .
C(15) C(14) 1.43(1) yes . .
C(15) N(4) 1.34(1) yes . .
C(17) C(18) 1.43(1) yes . .
C(17) C(16) 1.36(1) yes . .
C(17) H(17) 0.95(1) no . .
C(18) C(19) 1.34(1) yes . .
C(14) C(13) 1.42(1) yes . .
C(14) C(19) 1.44(1) yes . .
C(3) C(4) 1.34(2) yes . .
C(3) C(2) 1.45(2) yes . .
C(3) H(6) 0.95(2) no . .
N(4) H(16) 0.880(9) no . .
C(13) H(15) 0.95(1) no . .
C(19) H(18) 0.95(1) no . .
C(5) C(4) 1.42(2) yes . .
C(5) C(6) 1.37(1) yes . .
C(5) H(4) 0.95(2) no . .
C(4) H(5) 0.95(2) no . .
C(6) C(1) 1.41(1) yes . .
C(1) C(2) 1.44(1) yes . .
C(2) C(8) 1.40(2) yes . .
C(8) H(7) 0.95(2) no . .
C(7) H(1) 0.95(2) no . .
C(7) H(2) 0.95(2) no . .
C(7) H(3) 0.95(2) no . .
C(10) C(11) 1.28(3) yes . .
C(10) H(8) 0.95(4) no . .
C(10) H(9) 0.95(3) no . .
C(11) C(12) 1.52(3) yes . .
C(11) H(10) 0.95(3) no . .
C(11) H(11) 0.95(4) no . .
C(12) H(12) 0.95(2) no . .
C(12) H(13) 0.95(2) no . .
C(12) H(14) 0.95(2) no . .

loop_
_geom_contact_atom_site_label_1
_geom_contact_atom_site_label_2
_geom_contact_distance
_geom_contact_publ_flag
_geom_contact_site_symmetry_1
_geom_contact_site_symmetry_2
Br(1) C(15) 2.887(9) yes . 55501
Br(1) C(17) 2.782(9) yes . 55501
Br(1) N(4) 3.098(7) yes . 55501
Br(1) H(11) 3.31(2) no . 65502
Br(1) H(14) 3.50(1) no . 65502
Br(1) H(16) 2.593(7) no . 55501
Br(1) H(17) 2.827(9) no . 55501
Br(2) C(17) 2.880(9) yes . 55501
Br(2) C(19) 2.83(1) yes . 55501
Br(2) C(5) 3.44(1) yes . 55503
Br(2) H(4) 3.28(1) no . 55503
Br(2) H(5) 3.30(1) no . 65504
Br(2) H(17) 2.961(9) no . 55501
Br(2) H(18) 2.89(1) no . 55501
Cu(1) O(1) 1.907(7) yes . 55501
Cu(1) N(2) 2.843(9) yes . 55501
Cu(1) N(3) 1.957(8) yes . 55501
Cu(1) N(1) 1.925(9) yes . 55501
Cu(1) C(15) 2.912(9) yes . 55501
Cu(1) C(14) 3.30(1) yes . 55501
Cu(1) C(14) 3.43(1) yes . 64502
Cu(1) C(13) 2.92(1) yes . 55501
Cu(1) C(13) 3.33(1) yes . 64502
Cu(1) C(1) 2.874(9) yes . 55501
Cu(1) C(2) 3.26(1) yes . 55501
Cu(1) C(2) 3.24(1) yes . 65502
Cu(1) C(8) 2.90(1) yes . 55501
Cu(1) C(8) 3.44(1) yes . 65502
Cu(1) C(9) 2.80(1) yes . 55501
Cu(1) H(15) 3.51(1) no . 64502
Cu(1) H(16) 2.423(7) no . 55501
S(1) N(2) 2.66(1) yes . 55501
S(1) N(3) 2.710(8) yes . 55501
S(1) C(13) 2.96(1) yes . 55501
S(1) C(11) 2.66(2) yes . 55501
S(1) C(12) 3.32(1) yes . 55501
S(1) H(8) 2.24(2) no . 55501
S(1) H(9) 2.25(2) no . 55501
S(1) H(10) 3.48(2) no . 55501
S(1) H(11) 2.75(2) no . 55501
S(1) H(14) 2.99(1) no . 55501
S(1) H(15) 2.48(1) no . 55501
S(1) H(16) 3.570(9) no . 65502
O(2) O(1) 2.61(1) yes . 55501
O(2) C(5) 2.40(1) yes . 55501
O(2) C(1) 2.34(1) yes . 55501
O(2) C(10) 3.50(2) yes . 64502
O(2) H(1) 1.97(2) no . 55501
O(2) H(2) 1.94(2) no . 55501
O(2) H(3) 1.94(2) no . 55501
O(2) H(4) 2.62(1) no . 55501
O(2) H(6) 3.52(1) no . 65502
O(2) H(8) 3.53(2) no . 64502
O(2) H(9) 2.73(2) no . 64502
O(1) Cu(1) 1.907(7) yes . 55501
O(1) O(2) 2.61(1) yes . 55501
O(1) N(3) 3.31(1) yes . 64502
O(1) N(1) 2.80(1) yes . 55501
O(1) C(3) 3.28(1) yes . 65502
O(1) N(4) 2.75(1) yes . 55501
O(1) C(5) 3.59(1) yes . 55501
O(1) C(6) 2.33(1) yes . 55501
O(1) C(2) 2.42(1) yes . 55501
O(1) C(2) 3.58(1) yes . 65502
O(1) C(8) 2.96(1) yes . 55501
O(1) C(9) 3.38(1) yes . 64502
O(1) H(6) 3.08(1) no . 65502
O(1) H(7) 3.56(1) no . 65502
O(1) H(16) 2.63(1) no . 55501
N(2) Cu(1) 2.843(9) yes . 55501
N(2) S(1) 2.66(1) yes . 55501
N(2) N(3) 2.32(1) yes . 55501
N(2) C(13) 3.52(1) yes . 55501
N(2) C(6) 3.48(1) yes . 65502
N(2) C(8) 2.30(1) yes . 55501
N(2) C(10) 2.90(2) yes . 55501
N(2) C(11) 3.54(2) yes . 55501
N(2) H(7) 2.41(1) no . 55501
N(2) H(9) 2.44(2) no . 55501
N(2) H(11) 2.98(2) no . 55501
N(3) Cu(1) 1.957(8) yes . 55501
N(3) S(1) 2.710(8) yes . 55501
N(3) O(1) 3.31(1) yes . 65502
N(3) N(2) 2.32(1) yes . 55501
N(3) N(1) 2.50(1) yes . 55501
N(3) C(15) 2.96(1) yes . 55501
N(3) C(14) 2.41(1) yes . 55501
N(3) C(14) 3.60(1) yes . 64502
N(3) N(4) 2.81(1) yes . 55501
N(3) C(19) 3.54(1) yes . 64502
N(3) C(1) 3.54(1) yes . 65502
N(3) H(15) 1.93(1) no . 55501
N(1) Cu(1) 1.925(9) yes . 55501
N(1) O(1) 2.80(1) yes . 55501
N(1) N(3) 2.50(1) yes . 55501
N(1) C(15) 3.53(1) yes . 64502
N(1) N(4) 3.51(1) yes . 64502
N(1) C(1) 2.94(1) yes . 55501
N(1) C(1) 3.56(1) yes . 65502
N(1) C(2) 2.39(1) yes . 55501
N(1) C(9) 2.23(1) yes . 55501
N(1) H(7) 1.94(1) no . 55501
C(15) Br(1) 2.887(9) yes . 55501
C(15) Cu(1) 2.912(9) yes . 55501
C(15) N(3) 2.96(1) yes . 55501
C(15) N(1) 3.53(1) yes . 65502
C(15) C(17) 2.47(1) yes . 55501
C(15) C(18) 2.85(1) yes . 55501
C(15) C(13) 2.51(1) yes . 55501
C(15) C(19) 2.49(1) yes . 55501
C(15) H(15) 3.34(1) no . 55501
C(15) H(16) 1.90(1) no . 55501
C(15) H(17) 3.33(1) no . 55501
C(15) H(18) 3.34(1) no . 55501
C(15) H(18) 3.42(1) no . 64502
C(17) Br(1) 2.782(9) yes . 55501
C(17) Br(2) 2.880(9) yes . 55501
C(17) C(15) 2.47(1) yes . 55501
C(17) C(14) 2.81(1) yes . 55501
C(17) C(19) 2.41(1) yes . 55501
C(17) H(18) 3.27(1) no . 55501
C(18) C(15) 2.85(1) yes . 55501
C(18) C(16) 2.40(1) yes . 55501
C(18) C(14) 2.42(1) yes . 55501
C(18) C(13) 3.55(1) yes . 65502
C(18) H(17) 2.09(1) no . 55501
C(18) H(18) 1.99(1) no . 55501
C(16) C(18) 2.40(1) yes . 55501
C(16) C(14) 2.43(1) yes . 55501
C(16) N(4) 2.43(1) yes . 55501
C(16) C(19) 2.78(1) yes . 55501
C(16) H(16) 2.51(1) no . 55501
C(16) H(17) 2.01(1) no . 55501
C(14) Cu(1) 3.30(1) yes . 55501
C(14) Cu(1) 3.43(1) yes . 65502
C(14) N(3) 2.41(1) yes . 55501
C(14) N(3) 3.60(1) yes . 65502
C(14) C(17) 2.81(1) yes . 55501
C(14) C(18) 2.42(1) yes . 55501
C(14) C(16) 2.43(1) yes . 55501
C(14) N(4) 2.44(1) yes . 55501
C(14) H(15) 2.04(1) no . 55501
C(14) H(16) 3.21(1) no . 55501
C(14) H(18) 2.08(1) no . 55501
C(14) H(18) 3.42(1) no . 64502
C(3) O(1) 3.28(1) yes . 64502
C(3) C(5) 2.41(2) yes . 55501
C(3) C(6) 2.79(2) yes . 55501
C(3) C(1) 2.49(2) yes . 55501
C(3) C(1) 3.33(1) yes . 64502
C(3) C(8) 2.41(2) yes . 55501
C(3) H(4) 3.25(2) no . 55501
C(3) H(5) 1.98(2) no . 55501
C(3) H(5) 3.56(2) no . 65502
C(3) H(7) 2.52(2) no . 55501
N(4) Br(1) 3.098(7) yes . 55501
N(4) O(1) 2.75(1) yes . 55501
N(4) N(3) 2.81(1) yes . 55501
N(4) N(1) 3.51(1) yes . 65502
N(4) C(16) 2.43(1) yes . 55501
N(4) C(14) 2.44(1) yes . 55501
N(4) C(13) 2.97(1) yes . 55501
N(4) C(13) 3.53(1) yes . 64502
N(4) C(8) 3.46(1) yes . 65502
N(4) H(7) 3.54(1) no . 65502
N(4) H(15) 3.18(1) no . 64502
N(4) H(18) 3.60(1) no . 64502
C(13) Cu(1) 2.92(1) yes . 55501
C(13) Cu(1) 3.33(1) yes . 65502
C(13) S(1) 2.96(1) yes . 55501
C(13) N(2) 3.52(1) yes . 55501
C(13) C(15) 2.51(1) yes . 55501
C(13) C(18) 3.55(1) yes . 64502
C(13) N(4) 2.97(1) yes . 55501
C(13) N(4) 3.53(1) yes . 65502
C(13) C(19) 2.41(1) yes . 55501
C(13) C(19) 3.55(1) yes . 64502
C(13) C(9) 2.37(1) yes . 55501
C(13) H(18) 2.56(1) no . 55501
C(19) Br(2) 2.83(1) yes . 55501
C(19) N(3) 3.54(1) yes . 65502
C(19) C(15) 2.49(1) yes . 55501
C(19) C(17) 2.41(1) yes . 55501
C(19) C(16) 2.78(1) yes . 55501
C(19) C(13) 2.41(1) yes . 55501
C(19) C(13) 3.55(1) yes . 65502
C(19) H(15) 2.51(1) no . 55501
C(19) H(17) 3.27(1) no . 55501
C(5) O(2) 2.40(1) yes . 55501
C(5) O(1) 3.59(1) yes . 55501
C(5) C(3) 2.41(2) yes . 55501
C(5) C(1) 2.44(1) yes . 55501
C(5) C(2) 2.80(2) yes . 55501
C(5) C(7) 2.80(2) yes . 55501
C(5) H(1) 2.74(2) no . 55501
C(5) H(2) 2.75(2) no . 55501
C(5) H(5) 2.08(2) no . 55501
C(5) H(6) 3.27(2) no . 55501
C(4) C(6) 2.42(2) yes . 55501
C(4) C(1) 2.83(1) yes . 55501
C(4) C(2) 2.42(2) yes . 55501
C(4) C(2) 3.45(2) yes . 64502
C(4) C(8) 3.51(2) yes . 64502
C(4) H(4) 2.06(2) no . 55501
C(4) H(6) 2.00(2) no . 55501
C(6) O(1) 2.33(1) yes . 55501
C(6) N(2) 3.48(1) yes . 64502
C(6) C(3) 2.79(2) yes . 55501
C(6) C(4) 2.42(2) yes . 55501
C(6) C(2) 2.43(2) yes . 55501
C(6) C(7) 2.40(2) yes . 55501
C(6) H(1) 2.66(2) no . 55501
C(6) H(2) 2.62(2) no . 55501
C(6) H(3) 3.17(2) no . 55501
C(6) H(4) 2.03(1) no . 55501
C(6) H(5) 3.27(2) no . 55501
C(6) H(6) 3.37(2) no . 65502
C(6) H(9) 3.48(2) no . 64502
C(1) Cu(1) 2.874(9) yes . 55501
C(1) O(2) 2.34(1) yes . 55501
C(1) N(3) 3.54(1) yes . 64502
C(1) N(1) 2.94(1) yes . 55501
C(1) N(1) 3.56(1) yes . 64502
C(1) C(3) 2.49(2) yes . 55501
C(1) C(3) 3.33(1) yes . 65502
C(1) C(5) 2.44(1) yes . 55501
C(1) C(4) 2.83(1) yes . 55501
C(1) C(8) 2.51(2) yes . 55501
C(1) C(9) 3.53(1) yes . 64502
C(1) H(4) 3.30(1) no . 55501
C(1) H(6) 3.35(2) no . 55501
C(1) H(6) 3.10(1) no . 65502
C(1) H(7) 3.34(2) no . 55501
C(2) Cu(1) 3.26(1) yes . 55501
C(2) Cu(1) 3.24(1) yes . 64502
C(2) O(1) 2.42(1) yes . 55501
C(2) O(1) 3.58(1) yes . 64502
C(2) N(1) 2.39(1) yes . 55501
C(2) C(5) 2.80(2) yes . 55501
C(2) C(4) 2.42(2) yes . 55501
C(2) C(4) 3.45(2) yes . 65502
C(2) C(6) 2.43(2) yes . 55501
C(2) H(5) 3.28(2) no . 55501
C(2) H(5) 3.37(2) no . 65502
C(2) H(6) 2.09(2) no . 55501
C(2) H(7) 2.03(2) no . 55501
C(8) Cu(1) 2.90(1) yes . 55501
C(8) Cu(1) 3.44(1) yes . 64502
C(8) O(1) 2.96(1) yes . 55501
C(8) N(2) 2.30(1) yes . 55501
C(8) C(3) 2.41(2) yes . 55501
C(8) N(4) 3.46(1) yes . 64502
C(8) C(4) 3.51(2) yes . 65502
C(8) C(1) 2.51(2) yes . 55501
C(8) C(9) 3.41(2) yes . 55501
C(8) H(6) 2.57(2) no . 55501
C(9) Cu(1) 2.80(1) yes . 55501
C(9) O(1) 3.38(1) yes . 65502
C(9) N(1) 2.23(1) yes . 55501
C(9) C(13) 2.37(1) yes . 55501
C(9) C(1) 3.53(1) yes . 65502
C(9) C(8) 3.41(2) yes . 55501
C(9) C(10) 2.73(2) yes . 55501
C(9) C(11) 3.59(3) yes . 55501
C(9) H(8) 3.45(2) no . 55501
C(9) H(9) 2.58(2) no . 55501
C(9) H(11) 3.25(3) no . 55501
C(9) H(15) 2.51(1) no . 55501
C(7) C(5) 2.80(2) yes . 55501
C(7) C(6) 2.40(2) yes . 55501
C(7) H(4) 2.50(2) no . 55501
C(7) H(9) 3.01(2) no . 64502
C(10) O(2) 3.50(2) yes . 65502
C(10) N(2) 2.90(2) yes . 55501
C(10) C(9) 2.73(2) yes . 55501
C(10) C(12) 2.54(2) yes . 55501
C(10) H(3) 3.60(2) no . 65502
C(10) H(10) 1.83(3) no . 55501
C(10) H(11) 1.69(4) no . 55501
C(10) H(12) 2.83(2) no . 55501
C(10) H(13) 3.28(3) no . 55501
C(10) H(14) 2.76(2) no . 55501
C(11) S(1) 2.66(2) yes . 55501
C(11) N(2) 3.54(2) yes . 55501
C(11) C(9) 3.59(3) yes . 55501
C(11) H(8) 1.71(4) no . 55501
C(11) H(9) 1.86(3) no . 55501
C(11) H(12) 2.00(3) no . 55501
C(11) H(13) 2.08(3) no . 55501
C(11) H(14) 2.05(2) no . 55501
C(12) S(1) 3.32(1) yes . 55501
C(12) C(10) 2.54(2) yes . 55501
C(12) H(8) 2.72(3) no . 55501
C(12) H(9) 3.32(2) no . 55501
C(12) H(10) 2.01(2) no . 55501
C(12) H(11) 1.96(3) no . 55501
H(1) O(2) 1.97(2) no . 55501
H(1) C(5) 2.74(2) no . 55501
H(1) C(6) 2.66(2) no . 55501
H(2) O(2) 1.94(2) no . 55501
H(2) C(5) 2.75(2) no . 55501
H(2) C(6) 2.62(2) no . 55501
H(3) O(2) 1.94(2) no . 55501
H(3) C(6) 3.17(2) no . 55501
H(3) C(10) 3.60(2) no . 64502
H(4) O(2) 2.62(1) no . 55501
H(4) C(3) 3.25(2) no . 55501
H(4) C(4) 2.06(2) no . 55501
H(4) C(6) 2.03(1) no . 55501
H(4) C(1) 3.30(1) no . 55501
H(4) C(7) 2.50(2) no . 55501
H(5) C(3) 1.98(2) no . 55501
H(5) C(3) 3.56(2) no . 64502
H(5) C(5) 2.08(2) no . 55501
H(5) C(6) 3.27(2) no . 55501
H(5) C(2) 3.28(2) no . 55501
H(5) C(2) 3.37(2) no . 64502
H(6) O(2) 3.52(1) no . 64502
H(6) O(1) 3.08(1) no . 64502
H(6) C(5) 3.27(2) no . 55501
H(6) C(4) 2.00(2) no . 55501
H(6) C(6) 3.37(2) no . 64502
H(6) C(1) 3.35(2) no . 55501
H(6) C(1) 3.10(1) no . 64502
H(6) C(2) 2.09(2) no . 55501
H(6) C(8) 2.57(2) no . 55501
H(7) O(1) 3.56(1) no . 64502
H(7) N(2) 2.41(1) no . 55501
H(7) N(1) 1.94(1) no . 55501
H(7) C(3) 2.52(2) no . 55501
H(7) N(4) 3.54(1) no . 64502
H(7) C(1) 3.34(2) no . 55501
H(7) C(2) 2.03(2) no . 55501
H(8) S(1) 2.24(2) no . 55501
H(8) O(2) 3.53(2) no . 65502
H(8) C(9) 3.45(2) no . 55501
H(8) C(11) 1.71(4) no . 55501
H(8) C(12) 2.72(3) no . 55501
H(9) S(1) 2.25(2) no . 55501
H(9) O(2) 2.73(2) no . 65502
H(9) N(2) 2.44(2) no . 55501
H(9) C(6) 3.48(2) no . 65502
H(9) C(9) 2.58(2) no . 55501
H(9) C(7) 3.01(2) no . 65502
H(9) C(11) 1.86(3) no . 55501
H(9) C(12) 3.32(2) no . 55501
H(10) S(1) 3.48(2) no . 55501
H(10) C(10) 1.83(3) no . 55501
H(10) C(12) 2.01(2) no . 55501
H(11) Br(1) 3.31(2) no . 64502
H(11) S(1) 2.75(2) no . 55501
H(11) N(2) 2.98(2) no . 55501
H(11) C(9) 3.25(3) no . 55501
H(11) C(10) 1.69(4) no . 55501
H(11) C(12) 1.96(3) no . 55501
H(12) C(10) 2.83(2) no . 55501
H(12) C(11) 2.00(3) no . 55501
H(13) C(10) 3.28(3) no . 55501
H(13) C(11) 2.08(3) no . 55501
H(14) Br(1) 3.50(1) no . 64502
H(14) S(1) 2.99(1) no . 55501
H(14) C(10) 2.76(2) no . 55501
H(14) C(11) 2.05(2) no . 55501
H(15) Cu(1) 3.51(1) no . 65502
H(15) S(1) 2.48(1) no . 55501
H(15) N(3) 1.93(1) no . 55501
H(15) C(15) 3.34(1) no . 55501
H(15) C(14) 2.04(1) no . 55501
H(15) N(4) 3.18(1) no . 65502
H(15) C(19) 2.51(1) no . 55501
H(15) C(9) 2.51(1) no . 55501
H(16) Br(1) 2.593(7) no . 55501
H(16) Cu(1) 2.423(7) no . 55501
H(16) S(1) 3.570(9) no . 64502
H(16) O(1) 2.63(1) no . 55501
H(16) C(15) 1.90(1) no . 55501
H(16) C(16) 2.51(1) no . 55501
H(16) C(14) 3.21(1) no . 55501
H(17) Br(1) 2.827(9) no . 55501
H(17) Br(2) 2.961(9) no . 55501
H(17) C(15) 3.33(1) no . 55501
H(17) C(18) 2.09(1) no . 55501
H(17) C(16) 2.01(1) no . 55501
H(17) C(19) 3.27(1) no . 55501
H(18) Br(2) 2.89(1) no . 55501
H(18) C(15) 3.34(1) no . 55501
H(18) C(15) 3.42(1) no . 65502
H(18) C(17) 3.27(1) no . 55501
H(18) C(18) 1.99(1) no . 55501
H(18) C(14) 2.08(1) no . 55501
H(18) C(14) 3.42(1) no . 65502
H(18) N(4) 3.60(1) no . 65502
H(18) C(13) 2.56(1) no . 55501

loop_
_geom_torsion_atom_site_label_1
_geom_torsion_atom_site_label_2
_geom_torsion_atom_site_label_3
_geom_torsion_atom_site_label_4
_geom_torsion
_geom_torsion_publ_flag
_geom_torsion_site_symmetry_1
_geom_torsion_site_symmetry_2
_geom_torsion_site_symmetry_3
_geom_torsion_site_symmetry_4
N(1) Cu(1) O(1) C(1) -1.1(7) yes . . . .
N(4) Cu(1) O(1) C(1) 175.1(7) yes . . . .
N(1) Cu(1) N(3) C(13) 178.0(9) yes . . . .
N(1) Cu(1) N(3) C(9) -3.6(7) yes . . . .
N(4) Cu(1) N(3) C(13) 2.2(8) yes . . . .
N(4) Cu(1) N(3) C(9) -179.5(7) yes . . . .
O(1) Cu(1) N(1) N(2) -174.8(7) yes . . . .
O(1) Cu(1) N(1) C(8) 5.9(9) yes . . . .
N(3) Cu(1) N(1) N(2) 2.4(7) yes . . . .
N(3) Cu(1) N(1) C(8) -176.9(9) yes . . . .
O(1) Cu(1) N(4) C(15) 174.7(7) yes . . . .
O(1) Cu(1) N(4) H(16) -6.0(8) no . . . .
N(3) Cu(1) N(4) C(15) -2.9(8) yes . . . .
N(3) Cu(1) N(4) H(16) 176.4(8) no . . . .
C(10) S(1) C(9) N(2) -19(1) yes . . . .
C(10) S(1) C(9) N(3) 162.9(8) yes . . . .
C(9) S(1) C(10) C(11) 106(2) yes . . . .
C(9) S(1) C(10) H(8) -140(1) no . . . .
C(9) S(1) C(10) H(9) -23(3) no . . . .
C(7) O(2) C(6) C(5) 3(1) yes . . . .
C(7) O(2) C(6) C(1) -175.5(8) yes . . . .
C(6) O(2) C(7) H(1) -60(1) no . . . .
C(6) O(2) C(7) H(2) 60(1) no . . . .
C(6) O(2) C(7) H(3) 179(1) no . . . .
Cu(1) O(1) C(1) C(6) 174.2(7) yes . . . .
Cu(1) O(1) C(1) C(2) -4(1) yes . . . .
C(9) N(2) N(1) Cu(1) 0(1) yes . . . .
C(9) N(2) N(1) C(8) 178(1) yes . . . .
N(1) N(2) C(9) S(1) 179(623) yes . . . .
N(1) N(2) C(9) N(3) -2(1) yes . . . .
Cu(1) N(3) C(13) C(14) -1(1) yes . . . .
Cu(1) N(3) C(13) H(15) 177(1) no . . . .
C(9) N(3) C(13) C(14) -179.2(9) yes . . . .
C(9) N(3) C(13) H(15) 0(1) no . . . .
Cu(1) N(3) C(9) S(1) -177.8(6) yes . . . .
Cu(1) N(3) C(9) N(2) 4(1) yes . . . .
C(13) N(3) C(9) S(1) 0(1) yes . . . .
C(13) N(3) C(9) N(2) -176(1) yes . . . .
Cu(1) N(1) C(8) C(2) -5(1) yes . . . .
Cu(1) N(1) C(8) H(7) 174(1) no . . . .
N(2) N(1) C(8) C(2) 175(1) yes . . . .
N(2) N(1) C(8) H(7) -5(1) no . . . .
C(14) C(15) C(16) Br(1) 179.0(7) yes . . . .
C(14) C(15) C(16) C(17) 0(1) yes . . . .
N(4) C(15) C(16) Br(1) 0(1) yes . . . .
N(4) C(15) C(16) C(17) -178.8(9) yes . . . .
C(16) C(15) C(14) C(13) -179(719) yes . . . .
C(16) C(15) C(14) C(19) -1(1) yes . . . .
N(4) C(15) C(14) C(13) 0(1) yes . . . .
N(4) C(15) C(14) C(19) 177.7(9) yes . . . .
C(16) C(15) N(4) Cu(1) -178.0(7) yes . . . .
C(16) C(15) N(4) H(16) 2(1) no . . . .
C(14) C(15) N(4) Cu(1) 2(1) yes . . . .
C(14) C(15) N(4) H(16) -176(1) no . . . .
C(16) C(17) C(18) Br(2) 176.9(7) yes . . . .
C(16) C(17) C(18) C(19) 0(1) yes . . . .
H(17) C(17) C(18) Br(2) -2(1) no . . . .
H(17) C(17) C(18) C(19) -179(719) no . . . .
C(18) C(17) C(16) Br(1) -177.7(7) yes . . . .
C(18) C(17) C(16) C(15) 0(1) yes . . . .
H(17) C(17) C(16) Br(1) 1(1) no . . . .
H(17) C(17) C(16) C(15) 179(508) no . . . .
Br(2) C(18) C(19) C(14) -177.9(8) yes . . . .
Br(2) C(18) C(19) H(18) 3(1) no . . . .
C(17) C(18) C(19) C(14) 0(1) yes . . . .
C(17) C(18) C(19) H(18) -178(1) no . . . .
C(15) C(14) C(13) N(3) 0(1) yes . . . .
C(15) C(14) C(13) H(15) -178(1) no . . . .
C(19) C(14) C(13) N(3) -178.6(9) yes . . . .
C(19) C(14) C(13) H(15) 2(1) no . . . .
C(15) C(14) C(19) C(18) 1(1) yes . . . .
C(15) C(14) C(19) H(18) -179(719) no . . . .
C(13) C(14) C(19) C(18) 179(719) yes . . . .
C(13) C(14) C(19) H(18) -1(1) no . . . .
C(2) C(3) C(4) C(5) 0(1) yes . . . .
C(2) C(3) C(4) H(5) 179(359) no . . . .
H(6) C(3) C(4) C(5) 178(1) no . . . .
H(6) C(3) C(4) H(5) -1(2) no . . . .
C(4) C(3) C(2) C(1) -2(1) yes . . . .
C(4) C(3) C(2) C(8) 172(1) yes . . . .
H(6) C(3) C(2) C(1) 178(1) no . . . .
H(6) C(3) C(2) C(8) -6(1) no . . . .
C(6) C(5) C(4) C(3) 2(1) yes . . . .
C(6) C(5) C(4) H(5) -177(1) no . . . .
H(4) C(5) C(4) C(3) -177(1) no . . . .
H(4) C(5) C(4) H(5) 2(2) no . . . .
C(4) C(5) C(6) O(2) 179(719) yes . . . .
C(4) C(5) C(6) C(1) 0(1) yes . . . .
H(4) C(5) C(6) O(2) 0(1) no . . . .
H(4) C(5) C(6) C(1) 178(1) no . . . .
O(2) C(6) C(1) O(1) -1(1) yes . . . .
O(2) C(6) C(1) C(2) 177.4(9) yes . . . .
C(5) C(6) C(1) O(1) 178.9(9) yes . . . .
C(5) C(6) C(1) C(2) -2(1) yes . . . .
O(1) C(1) C(2) C(3) -177(1) yes . . . .
O(1) C(1) C(2) C(8) 7(1) yes . . . .
C(6) C(1) C(2) C(3) 3(1) yes . . . .
C(6) C(1) C(2) C(8) -171(1) yes . . . .
C(3) C(2) C(8) N(1) -177(1) yes . . . .
C(3) C(2) C(8) H(7) 3(1) no . . . .
C(1) C(2) C(8) N(1) -2(1) yes . . . .
C(1) C(2) C(8) H(7) 178(1) no . . . .
S(1) C(10) C(11) C(12) 43(3) yes . . . .
S(1) C(10) C(11) H(10) 176(2) no . . . .
S(1) C(10) C(11) H(11) -69(2) no . . . .
H(8) C(10) C(11) C(12) -73(3) no . . . .
H(8) C(10) C(11) H(10) 60(3) no . . . .
H(8) C(10) C(11) H(11) 174(2) no . . . .
H(9) C(10) C(11) C(12) 171(2) no . . . .
H(9) C(10) C(11) H(10) -55(3) no . . . .
H(9) C(10) C(11) H(11) 58(3) no . . . .
C(10) C(11) C(12) H(12) 73(3) no . . . .
C(10) C(11) C(12) H(13) -167(2) no . . . .
C(10) C(11) C(12) H(14) -44(3) no . . . .
H(10) C(11) C(12) H(12) -61(2) no . . . .
H(10) C(11) C(12) H(13) 58(3) no . . . .
H(10) C(11) C(12) H(14) -179(507) no . . . .
H(11) C(11) C(12) H(12) -176(2) no . . . .
H(11) C(11) C(12) H(13) -56(2) no . . . .
H(11) C(11) C(12) H(14) 65(2) no . . . .
